data_7135539
loop_
_publ_author_name
'Du, Jiahui'
'Ruan, Chengkai'
'Cui, Guifa'
'Zhao, Hongping'
'He, Chengyu'

_publ_section_title
;
 Cu-catalyzed tandem cross-coupling/cyclization of aryl diazophosphonates
 with phenylacetylene derivatives.
;
_journal_issue 7
_journal_name_full 'Chemical communications (Cambridge, England)'
_journal_page_first 2268
_journal_page_last 2271
_journal_paper_doi 10.1039/d5cc04967a
_journal_volume 62
_journal_year 2026
_chemical_formula_moiety 'C17 H18 N O3 P'
_chemical_formula_sum 'C17 H17 N O3 P'
_chemical_formula_weight 314.28
_space_group_crystal_system monoclinic
_space_group_IT_number 15
_space_group_name_Hall '-C 2yc'
_space_group_name_H-M_alt 'C 1 2/c 1'
_atom_sites_solution_hydrogens geom
_atom_sites_solution_primary iterative
_audit_creation_date 2023-10-26
_audit_creation_method
;
Olex2 1.2
(compiled 2018.05.29 svn.r3508 for OlexSys, GUI svn.r5506)
;
_audit_update_record
;
2025-02-24 deposited with the CCDC.	2025-12-10 downloaded from the CCDC.
;
_cell_angle_alpha 90
_cell_angle_beta 98.625(2)
_cell_angle_gamma 90
_cell_formula_units_Z 8
_cell_length_a 21.4243(4)
_cell_length_b 13.8932(2)
_cell_length_c 11.1722(2)
_cell_measurement_reflns_used 7617
_cell_measurement_temperature 297.32(10)
_cell_measurement_theta_max 76.4760
_cell_measurement_theta_min 3.7680
_cell_volume 3287.82(10)
_computing_cell_refinement 'CrysAlisPro 1.171.41.112a (Rigaku OD, 2021)'
_computing_data_collection 'CrysAlisPro 1.171.41.112a (Rigaku OD, 2021)'
_computing_data_reduction 'CrysAlisPro 1.171.41.112a (Rigaku OD, 2021)'
_computing_molecular_graphics 'Olex2 (Dolomanov et al., 2009)'
_computing_publication_material 'Olex2 (Dolomanov et al., 2009)'
_computing_structure_refinement 'ShelXL (Sheldrick, 2015)'
_computing_structure_solution 'olex2.solve (Bourhis et al., 2015)'
_diffrn_ambient_environment air
_diffrn_ambient_temperature 297.32(10)
_diffrn_detector 'Hybrid Pixel Array Detector'
_diffrn_detector_area_resol_mean 10.0000
_diffrn_detector_type HyPix
_diffrn_measured_fraction_theta_full 0.996
_diffrn_measured_fraction_theta_max 0.951
_diffrn_measurement_details
;
List of Runs (angles in degrees, time in seconds):

  # Type    Start    End  Width  t~exp~   \w     \q     \k     \f   Frames
#--------------------------------------------------------------------------
  1  \w     94.00 138.00   0.50    0.14    --  106.81  37.00   0.00   88
  2  \w    150.00 176.00   0.50    0.14    --  106.81  57.00   0.00   52
  3  \w    145.00 170.00   0.50    0.14    --  106.81  37.00   0.00   50
  4  \w     97.00 129.00   0.50    0.14    --  106.81  57.00   0.00   64
  5  \w     94.00 177.00   0.50    0.14    --  106.81  37.00 120.00  166
  6  \w     85.00 159.00   0.50    0.14    --  106.81  93.00  47.00  148
  7  \w     82.00 107.00   0.50    0.14    --  106.81 -77.00 -90.00   50
  8  \w     37.00  62.00   0.50    0.14    --  106.81 -57.00 -90.00   50
  9  \w     34.00  59.00   0.50    0.14    --  106.81 -57.00 -30.00   50
 10  \w     35.00  61.00   0.50    0.14    --  106.81 -57.00   0.00   52
 11  \w     38.00  63.00   0.50    0.14    --  106.81 -57.00 120.00   50
 12  \w    -12.00  71.00   0.50    0.05    --   47.63 -93.00 -64.00  166
 13  \w     50.00  89.00   0.50    0.14    --  106.81 -93.00 -64.00   78
 14  \w    -62.00 -33.00   0.50    0.14    -- -102.00  57.00 -90.00   58
 15  \w    -64.00 -39.00   0.50    0.14    -- -102.00  57.00-150.00   50
 16  \w    -64.00 -38.00   0.50    0.14    -- -102.00  57.00-180.00   52
 17  \w    -64.00 -39.00   0.50    0.14    -- -102.00  57.00-120.00   50
 18  \w    -63.00 -29.00   0.50    0.14    -- -102.00  57.00   0.00   68
 19  \w    -61.00 -29.00   0.50    0.14    -- -102.00  57.00 120.00   64
 20  \w   -152.00-127.00   0.50    0.14    -- -102.00 -93.00 -64.00   50
 21  \w   -116.00 -71.00   0.50    0.05    --  -47.63-125.00  60.00   90
 22  \w   -117.00 -71.00   0.50    0.05    --  -47.63-125.00   0.00   92
 23  \w   -118.00 -73.00   0.50    0.05    --  -47.63-125.00-180.00   90
 24  \w    -61.00  23.00   0.50    0.05    --  -47.63  93.00  47.00  168
 25  \w   -108.00 -38.00   0.50    0.14    -- -102.00  93.00  47.00  140
;
_diffrn_measurement_device 'four-circle diffractometer'
_diffrn_measurement_device_type 'XtaLAB Synergy R, DW system, HyPix'
_diffrn_measurement_method '\w scans'
_diffrn_orient_matrix_type 'CrysAlisPro convention (1999,Acta A55,543-557)'
_diffrn_orient_matrix_UB_11 -0.0178527000
_diffrn_orient_matrix_UB_12 -0.1013948000
_diffrn_orient_matrix_UB_13 -0.0496258000
_diffrn_orient_matrix_UB_21 -0.0682113000
_diffrn_orient_matrix_UB_22 0.0155611000
_diffrn_orient_matrix_UB_23 0.0240511000
_diffrn_orient_matrix_UB_31 -0.0177605000
_diffrn_orient_matrix_UB_32 0.0421916000
_diffrn_orient_matrix_UB_33 -0.1280948000
_diffrn_radiation_monochromator mirror
_diffrn_radiation_probe x-ray
_diffrn_radiation_type CuK\a
_diffrn_radiation_wavelength 1.54184
_diffrn_reflns_av_R_equivalents 0.0237
_diffrn_reflns_av_unetI/netI 0.0239
_diffrn_reflns_Laue_measured_fraction_full 0.996
_diffrn_reflns_Laue_measured_fraction_max 0.951
_diffrn_reflns_limit_h_max 26
_diffrn_reflns_limit_h_min -26
_diffrn_reflns_limit_k_max 17
_diffrn_reflns_limit_k_min -15
_diffrn_reflns_limit_l_max 12
_diffrn_reflns_limit_l_min -14
_diffrn_reflns_number 10997
_diffrn_reflns_point_group_measured_fraction_full 0.996
_diffrn_reflns_point_group_measured_fraction_max 0.951
_diffrn_reflns_theta_full 67.684
_diffrn_reflns_theta_max 76.557
_diffrn_reflns_theta_min 3.805
_diffrn_source 'Rotating-anode X-ray tube'
_diffrn_source_type 'Rigaku (Cu) X-ray Source'
_exptl_absorpt_coefficient_mu 1.583
_exptl_absorpt_correction_T_max 1.00000
_exptl_absorpt_correction_T_min 0.82327
_exptl_absorpt_correction_type multi-scan
_exptl_absorpt_process_details
;
CrysAlisPro 1.171.41.112a (Rigaku Oxford Diffraction, 2021)
Empirical absorption correction using spherical harmonics,
implemented in SCALE3 ABSPACK scaling algorithm.
;
_exptl_crystal_colour 'clear light colourless'
_exptl_crystal_colour_lustre clear
_exptl_crystal_colour_modifier light
_exptl_crystal_colour_primary colourless
_exptl_crystal_density_diffrn 1.270
_exptl_crystal_description block
_exptl_crystal_F_000 1320
_exptl_crystal_size_max 0.2
_exptl_crystal_size_mid 0.18
_exptl_crystal_size_min 0.16
_refine_diff_density_max 0.183
_refine_diff_density_min -0.257
_refine_diff_density_rms 0.034
_refine_ls_extinction_coef 0.00035(10)
_refine_ls_extinction_expression Fc^*^=kFc[1+0.001xFc^2^\l^3^/sin(2\q)]^-1/4^
_refine_ls_extinction_method 'SHELXL-2014/7 (Sheldrick 2014'
_refine_ls_goodness_of_fit_ref 1.084
_refine_ls_hydrogen_treatment constr
_refine_ls_matrix_type full
_refine_ls_number_parameters 202
_refine_ls_number_reflns 3289
_refine_ls_number_restraints 0
_refine_ls_restrained_S_all 1.084
_refine_ls_R_factor_all 0.0420
_refine_ls_R_factor_gt 0.0368
_refine_ls_shift/su_max 0.001
_refine_ls_shift/su_mean 0.000
_refine_ls_structure_factor_coef Fsqd
_refine_ls_weighting_details 'w=1/[\s^2^(Fo^2^)+(0.0594P)^2^+0.9339P] where P=(Fo^2^+2Fc^2^)/3'
_refine_ls_weighting_scheme calc
_refine_ls_wR_factor_gt 0.1071
_refine_ls_wR_factor_ref 0.1111
_reflns_Friedel_coverage 0.000
_reflns_number_gt 2806
_reflns_number_total 3289
_reflns_threshold_expression 'I > 2\s(I)'
_cod_data_source_file d5cc04967a2.cif
_cod_data_source_block exp_4767_auto
_cod_database_code 7135539
_shelx_shelxl_version_number 2014/7
_chemical_oxdiff_formula CHPNO
_shelx_space_group_comment
;
The symmetry employed for this shelxl refinement is uniquely defined
by the following loop, which should always be used as a source of
symmetry information in preference to the above space-group names.
They are only intended as comments.
;
_shelx_estimated_absorpt_t_max 0.786
_shelx_estimated_absorpt_t_min 0.743
_diffrn_oxdiff_digest_frames
;
0108e115e54f6932d2423dba7962db12fc000579f26
;
_reflns_odcompleteness_completeness 99.90
_reflns_odcompleteness_iscentric 1
_reflns_odcompleteness_theta 66.97
_olex2_refinement_description
;
1. Fixed Uiso
 At 1.2 times of:
  All C(H) groups, All N(H) groups
 At 1.5 times of:
  All C(H,H,H) groups
2.a Ternary CH refined with riding coordinates:
 C1(H1A)
2.b Aromatic/amide H refined with riding coordinates:
 N1(H1), C4(H4), C7(H7), C8(H8), C9(H9), C10(H10), C11(H11), C12(H12),
 C13(H13), C14(H14), C15(H15)
2.c Idealised Me refined as rotating group:
 C16(H16A,H16B,H16C), C17(H17A,H17B,H17C)
;
_olex2_submission_special_instructions 'No special instructions were received'
_oxdiff_exptl_absorpt_empirical_details
;
Empirical correction (ABSPACK) includes:
- Absorption correction using spherical harmonics
- Frame scaling
;
_oxdiff_exptl_absorpt_empirical_full_max 1.539
_oxdiff_exptl_absorpt_empirical_full_min 0.830

loop_
_space_group_symop_operation_xyz
'x, y, z'
'-x, y, -z+1/2'
'x+1/2, y+1/2, z'
'-x+1/2, y+1/2, -z+1/2'
'-x, -y, -z'
'x, -y, z-1/2'
'-x+1/2, -y+1/2, -z'
'x+1/2, -y+1/2, z-1/2'

loop_
_atom_site_label
_atom_site_type_symbol
_atom_site_fract_x
_atom_site_fract_y
_atom_site_fract_z
_atom_site_U_iso_or_equiv
_atom_site_adp_type
_atom_site_occupancy
_atom_site_site_symmetry_order
_atom_site_calc_flag
_atom_site_refinement_flags_posn
_atom_site_refinement_flags_adp
_atom_site_refinement_flags_occupancy
_atom_site_disorder_assembly
_atom_site_disorder_group
P1 P 0.36252(2) 0.55676(3) 0.84750(3) 0.04425(15) Uani 1 1 d . . . . .
O1 O 0.34230(6) 0.56710(8) 0.96648(10) 0.0558(3) Uani 1 1 d . . . . .
O2 O 0.33783(6) 0.63887(9) 0.75613(10) 0.0615(3) Uani 1 1 d . . . . .
O3 O 0.43539(5) 0.55783(9) 0.84801(12) 0.0630(3) Uani 1 1 d . . . . .
N1 N 0.24657(5) 0.42469(9) 0.61162(10) 0.0454(3) Uani 1 1 d . . . . .
H1 H 0.2688 0.4188 0.5539 0.055 Uiso 1 1 calc R . . . .
C1 C 0.34081(6) 0.44599(10) 0.76766(12) 0.0414(3) Uani 1 1 d . . . . .
H1A H 0.3591 0.4490 0.6924 0.050 Uiso 1 1 calc R . . . .
C2 C 0.36579(6) 0.35370(11) 0.83188(12) 0.0439(3) Uani 1 1 d . . . . .
C3 C 0.27014(7) 0.44160(10) 0.73080(12) 0.0410(3) Uani 1 1 d . . . . .
C4 C 0.22152(7) 0.44709(10) 0.79649(13) 0.0449(3) Uani 1 1 d . . . . .
H4 H 0.2249 0.4580 0.8793 0.054 Uiso 1 1 calc R . . . .
C5 C 0.16446(7) 0.43289(10) 0.71410(13) 0.0440(3) Uani 1 1 d . . . . .
C6 C 0.18185(7) 0.41868(11) 0.59900(13) 0.0452(3) Uani 1 1 d . . . . .
C7 C 0.13796(8) 0.39982(13) 0.49699(14) 0.0570(4) Uani 1 1 d . . . . .
H7 H 0.1503 0.3903 0.4216 0.068 Uiso 1 1 calc R . . . .
C8 C 0.10024(7) 0.42881(13) 0.72581(16) 0.0546(4) Uani 1 1 d . . . . .
H8 H 0.0872 0.4383 0.8007 0.066 Uiso 1 1 calc R . . . .
C9 C 0.35433(8) 0.33087(12) 0.94689(14) 0.0555(4) Uani 1 1 d . . . . .
H9 H 0.3341 0.3752 0.9903 0.067 Uiso 1 1 calc R . . . .
C10 C 0.39685(9) 0.28745(14) 0.76991(15) 0.0627(4) Uani 1 1 d . . . . .
H10 H 0.4062 0.3025 0.6935 0.075 Uiso 1 1 calc R . . . .
C11 C 0.37263(9) 0.24248(14) 0.99833(16) 0.0650(5) Uani 1 1 d . . . . .
H11 H 0.3650 0.2281 1.0762 0.078 Uiso 1 1 calc R . . . .
C12 C 0.05699(7) 0.41055(15) 0.62479(17) 0.0632(5) Uani 1 1 d . . . . .
H12 H 0.0143 0.4080 0.6319 0.076 Uiso 1 1 calc R . . . .
C13 C 0.07534(8) 0.39586(15) 0.51213(16) 0.0635(5) Uani 1 1 d . . . . .
H13 H 0.0448 0.3831 0.4457 0.076 Uiso 1 1 calc R . . . .
C14 C 0.40200(9) 0.17603(14) 0.93447(17) 0.0659(5) Uani 1 1 d . . . . .
H14 H 0.4135 0.1163 0.9683 0.079 Uiso 1 1 calc R . . . .
C15 C 0.41419(10) 0.19813(15) 0.82131(18) 0.0742(5) Uani 1 1 d . . . . .
H15 H 0.4342 0.1534 0.7782 0.089 Uiso 1 1 calc R . . . .
C16 C 0.27846(10) 0.68696(15) 0.7589(2) 0.0835(6) Uani 1 1 d . . . . .
H16A H 0.2771 0.7452 0.7124 0.125 Uiso 1 1 calc GR . . . .
H16B H 0.2742 0.7022 0.8412 0.125 Uiso 1 1 calc GR . . . .
H16C H 0.2445 0.6455 0.7251 0.125 Uiso 1 1 calc GR . . . .
C17 C 0.47586(11) 0.6278(2) 0.9143(3) 0.1067(9) Uani 1 1 d . . . . .
H17A H 0.5181 0.6198 0.8971 0.160 Uiso 1 1 calc GR . . . .
H17B H 0.4754 0.6193 0.9994 0.160 Uiso 1 1 calc GR . . . .
H17C H 0.4611 0.6913 0.8907 0.160 Uiso 1 1 calc GR . . . .

loop_
_atom_site_aniso_label
_atom_site_aniso_U_11
_atom_site_aniso_U_22
_atom_site_aniso_U_33
_atom_site_aniso_U_23
_atom_site_aniso_U_13
_atom_site_aniso_U_12
P1 0.0406(2) 0.0517(2) 0.0413(2) -0.00169(14) 0.00905(15) -0.00560(14)
O1 0.0572(7) 0.0667(7) 0.0451(6) -0.0073(5) 0.0126(5) -0.0060(5)
O2 0.0695(7) 0.0557(7) 0.0612(7) 0.0102(5) 0.0158(6) 0.0013(5)
O3 0.0419(6) 0.0764(8) 0.0715(8) -0.0127(6) 0.0112(5) -0.0136(5)
N1 0.0393(6) 0.0625(7) 0.0347(6) -0.0003(5) 0.0059(5) -0.0014(5)
C1 0.0371(7) 0.0514(8) 0.0361(6) -0.0005(5) 0.0067(5) -0.0014(5)
C2 0.0361(7) 0.0515(8) 0.0423(7) -0.0029(6) 0.0002(5) -0.0002(5)
C3 0.0402(7) 0.0457(7) 0.0364(7) 0.0009(5) 0.0035(5) -0.0008(5)
C4 0.0417(7) 0.0549(8) 0.0381(7) -0.0022(6) 0.0063(5) -0.0017(6)
C5 0.0407(7) 0.0475(8) 0.0440(7) 0.0014(6) 0.0068(6) -0.0001(5)
C6 0.0392(7) 0.0526(8) 0.0430(7) 0.0030(6) 0.0036(6) -0.0013(6)
C7 0.0492(8) 0.0776(11) 0.0425(8) -0.0008(7) 0.0014(6) -0.0051(8)
C8 0.0430(8) 0.0684(10) 0.0539(9) 0.0009(7) 0.0122(7) -0.0009(7)
C9 0.0616(9) 0.0572(9) 0.0492(8) 0.0031(7) 0.0129(7) 0.0071(7)
C10 0.0657(10) 0.0732(11) 0.0490(9) -0.0013(8) 0.0084(7) 0.0184(9)
C11 0.0719(11) 0.0656(11) 0.0570(9) 0.0117(8) 0.0079(8) 0.0084(9)
C12 0.0369(8) 0.0825(12) 0.0691(11) 0.0022(9) 0.0046(7) -0.0055(7)
C13 0.0449(8) 0.0866(13) 0.0554(9) 0.0007(9) -0.0046(7) -0.0098(8)
C14 0.0671(11) 0.0577(10) 0.0676(11) 0.0043(8) -0.0075(9) 0.0127(8)
C15 0.0809(13) 0.0716(12) 0.0677(11) -0.0071(9) 0.0037(9) 0.0292(10)
C16 0.0773(13) 0.0577(11) 0.1140(17) 0.0173(11) 0.0096(12) 0.0139(9)
C17 0.0670(13) 0.120(2) 0.131(2) -0.0389(17) 0.0066(13) -0.0389(14)

loop_
_atom_type_symbol
_atom_type_description
_atom_type_scat_dispersion_real
_atom_type_scat_dispersion_imag
_atom_type_scat_source
C C 0.0181 0.0091 'International Tables Vol C Tables 4.2.6.8 and 6.1.1.4'
H H 0.0000 0.0000 'International Tables Vol C Tables 4.2.6.8 and 6.1.1.4'
N N 0.0311 0.0180 'International Tables Vol C Tables 4.2.6.8 and 6.1.1.4'
O O 0.0492 0.0322 'International Tables Vol C Tables 4.2.6.8 and 6.1.1.4'
P P 0.2955 0.4335 'International Tables Vol C Tables 4.2.6.8 and 6.1.1.4'

loop_
_geom_angle_atom_site_label_1
_geom_angle_atom_site_label_2
_geom_angle_atom_site_label_3
_geom_angle
_geom_angle_site_symmetry_1
_geom_angle_site_symmetry_3
_geom_angle_publ_flag
O1 P1 O2 113.72(7) . . ?
O1 P1 O3 115.29(7) . . ?
O1 P1 C1 116.28(7) . . ?
O2 P1 C1 105.18(7) . . ?
O3 P1 O2 103.58(7) . . ?
O3 P1 C1 101.16(6) . . ?
C16 O2 P1 122.37(12) . . ?
C17 O3 P1 122.40(14) . . ?
C3 N1 H1 125.4 . . ?
C3 N1 C6 109.18(12) . . ?
C6 N1 H1 125.4 . . ?
P1 C1 H1A 106.3 . . ?
C2 C1 P1 115.97(9) . . ?
C2 C1 H1A 106.3 . . ?
C3 C1 P1 110.05(9) . . ?
C3 C1 H1A 106.3 . . ?
C3 C1 C2 111.16(11) . . ?
C9 C2 C1 122.12(13) . . ?
C9 C2 C10 118.66(15) . . ?
C10 C2 C1 119.05(13) . . ?
N1 C3 C1 118.67(12) . . ?
C4 C3 N1 109.42(12) . . ?
C4 C3 C1 131.83(13) . . ?
C3 C4 H4 126.4 . . ?
C3 C4 C5 107.12(13) . . ?
C5 C4 H4 126.4 . . ?
C6 C5 C4 106.86(12) . . ?
C8 C5 C4 134.56(14) . . ?
C8 C5 C6 118.56(14) . . ?
N1 C6 C5 107.41(12) . . ?
N1 C6 C7 130.06(14) . . ?
C7 C6 C5 122.51(14) . . ?
C6 C7 H7 121.4 . . ?
C13 C7 C6 117.28(15) . . ?
C13 C7 H7 121.4 . . ?
C5 C8 H8 120.6 . . ?
C12 C8 C5 118.78(15) . . ?
C12 C8 H8 120.6 . . ?
C2 C9 H9 119.7 . . ?
C2 C9 C11 120.68(16) . . ?
C11 C9 H9 119.7 . . ?
C2 C10 H10 119.8 . . ?
C2 C10 C15 120.36(16) . . ?
C15 C10 H10 119.8 . . ?
C9 C11 H11 119.9 . . ?
C14 C11 C9 120.14(17) . . ?
C14 C11 H11 119.9 . . ?
C8 C12 H12 119.2 . . ?
C8 C12 C13 121.65(15) . . ?
C13 C12 H12 119.2 . . ?
C7 C13 C12 121.21(15) . . ?
C7 C13 H13 119.4 . . ?
C12 C13 H13 119.4 . . ?
C11 C14 H14 120.1 . . ?
C15 C14 C11 119.73(17) . . ?
C15 C14 H14 120.1 . . ?
C10 C15 H15 119.8 . . ?
C14 C15 C10 120.39(17) . . ?
C14 C15 H15 119.8 . . ?
O2 C16 H16A 109.5 . . ?
O2 C16 H16B 109.5 . . ?
O2 C16 H16C 109.5 . . ?
H16A C16 H16B 109.5 . . ?
H16A C16 H16C 109.5 . . ?
H16B C16 H16C 109.5 . . ?
O3 C17 H17A 109.5 . . ?
O3 C17 H17B 109.5 . . ?
O3 C17 H17C 109.5 . . ?
H17A C17 H17B 109.5 . . ?
H17A C17 H17C 109.5 . . ?
H17B C17 H17C 109.5 . . ?

loop_
_geom_bond_atom_site_label_1
_geom_bond_atom_site_label_2
_geom_bond_distance
_geom_bond_site_symmetry_2
_geom_bond_publ_flag
P1 O1 1.4656(11) . ?
P1 O2 1.5688(12) . ?
P1 O3 1.5605(12) . ?
P1 C1 1.8044(14) . ?
O2 C16 1.441(2) . ?
O3 C17 1.433(2) . ?
N1 H1 0.8600 . ?
N1 C3 1.3717(18) . ?
N1 C6 1.3751(18) . ?
C1 H1A 0.9800 . ?
C1 C2 1.526(2) . ?
C1 C3 1.5096(18) . ?
C2 C9 1.381(2) . ?
C2 C10 1.381(2) . ?
C3 C4 1.363(2) . ?
C4 H4 0.9300 . ?
C4 C5 1.429(2) . ?
C5 C6 1.405(2) . ?
C5 C8 1.403(2) . ?
C6 C7 1.389(2) . ?
C7 H7 0.9300 . ?
C7 C13 1.378(2) . ?
C8 H8 0.9300 . ?
C8 C12 1.372(2) . ?
C9 H9 0.9300 . ?
C9 C11 1.387(2) . ?
C10 H10 0.9300 . ?
C10 C15 1.394(3) . ?
C11 H11 0.9300 . ?
C11 C14 1.375(3) . ?
C12 H12 0.9300 . ?
C12 C13 1.389(3) . ?
C13 H13 0.9300 . ?
C14 H14 0.9300 . ?
C14 C15 1.364(3) . ?
C15 H15 0.9300 . ?
C16 H16A 0.9600 . ?
C16 H16B 0.9600 . ?
C16 H16C 0.9600 . ?
C17 H17A 0.9600 . ?
C17 H17B 0.9600 . ?
C17 H17C 0.9600 . ?

loop_
_geom_torsion_atom_site_label_1
_geom_torsion_atom_site_label_2
_geom_torsion_atom_site_label_3
_geom_torsion_atom_site_label_4
_geom_torsion
_geom_torsion_site_symmetry_1
_geom_torsion_site_symmetry_2
_geom_torsion_site_symmetry_3
_geom_torsion_site_symmetry_4
_geom_torsion_publ_flag
P1 C1 C2 C9 55.78(17) . . . . ?
P1 C1 C2 C10 -129.11(13) . . . . ?
P1 C1 C3 N1 126.60(12) . . . . ?
P1 C1 C3 C4 -56.98(19) . . . . ?
O1 P1 O2 C16 -31.06(17) . . . . ?
O1 P1 O3 C17 -46.4(2) . . . . ?
O1 P1 C1 C2 -59.65(12) . . . . ?
O1 P1 C1 C3 67.59(11) . . . . ?
O2 P1 O3 C17 78.4(2) . . . . ?
O2 P1 C1 C2 173.57(10) . . . . ?
O2 P1 C1 C3 -59.19(11) . . . . ?
O3 P1 O2 C16 -156.95(15) . . . . ?
O3 P1 C1 C2 66.02(11) . . . . ?
O3 P1 C1 C3 -166.74(10) . . . . ?
N1 C3 C4 C5 -0.02(17) . . . . ?
N1 C6 C7 C13 178.42(17) . . . . ?
C1 P1 O2 C16 97.27(16) . . . . ?
C1 P1 O3 C17 -172.75(19) . . . . ?
C1 C2 C9 C11 173.99(15) . . . . ?
C1 C2 C10 C15 -173.09(16) . . . . ?
C1 C3 C4 C5 -176.68(14) . . . . ?
C2 C1 C3 N1 -103.52(14) . . . . ?
C2 C1 C3 C4 72.89(19) . . . . ?
C2 C9 C11 C14 -0.6(3) . . . . ?
C2 C10 C15 C14 -1.5(3) . . . . ?
C3 N1 C6 C5 0.35(16) . . . . ?
C3 N1 C6 C7 -177.95(17) . . . . ?
C3 C1 C2 C9 -70.91(17) . . . . ?
C3 C1 C2 C10 104.20(16) . . . . ?
C3 C4 C5 C6 0.23(17) . . . . ?
C3 C4 C5 C8 178.73(17) . . . . ?
C4 C5 C6 N1 -0.35(16) . . . . ?
C4 C5 C6 C7 178.10(15) . . . . ?
C4 C5 C8 C12 -177.97(18) . . . . ?
C5 C6 C7 C13 0.3(3) . . . . ?
C5 C8 C12 C13 0.2(3) . . . . ?
C6 N1 C3 C1 176.96(12) . . . . ?
C6 N1 C3 C4 -0.21(17) . . . . ?
C6 C5 C8 C12 0.4(2) . . . . ?
C6 C7 C13 C12 0.3(3) . . . . ?
C8 C5 C6 N1 -179.14(13) . . . . ?
C8 C5 C6 C7 -0.7(2) . . . . ?
C8 C12 C13 C7 -0.5(3) . . . . ?
C9 C2 C10 C15 2.2(3) . . . . ?
C9 C11 C14 C15 1.3(3) . . . . ?
C10 C2 C9 C11 -1.1(2) . . . . ?
C11 C14 C15 C10 -0.3(3) . . . . ?
